data_4031276
loop_
_publ_author_name
'Vigo, L.'
'Oilunkaniemi, R.'
'Laitinen, R.S.'

_publ_section_title
;
 Formation and characterization of platinum and palladium complexes of
 bis(trimethylsilylmethyl)tellane
;
_journal_name_full 'European Journal of Inorganic Chemistry'
_journal_page_first 284
_journal_page_last 290
_journal_volume 2008
_journal_year 2008
_chemical_formula_sum 'C16 H44 Cl2 Pd Si4 Te2'
_chemical_name_systematic 'Pd Cl2 (Te (C H2 Si (C H3)3)2)2'
_space_group_IT_number 15
_symmetry_space_group_name_Hall '-C 2yc'
_symmetry_space_group_name_H-M 'C 1 2/c 1'
_cell_angle_alpha 90
_cell_angle_beta 93.74
_cell_angle_gamma 90
_cell_formula_units_Z 4
_cell_length_a 23.809
_cell_length_b 6.5131
_cell_length_c 20.003
_cell_volume 3095.267
_citation_journal_id_ASTM EJICFO
_cod_data_source_file Vigo_EJICFO_2008_1499.cif
_cod_data_source_block C16H44Cl2Pd1Si4Te2
_cod_original_formula_sum 'C16 H44 Cl2 Pd1 Si4 Te2'
_cod_database_code 4031276

loop_
_symmetry_equiv_pos_as_xyz
x,y,z
-x,y,-z+1/2
-x,-y,-z
x,-y,z-1/2
x+1/2,y+1/2,z
-x+1/2,y+1/2,-z+1/2
-x+1/2,-y+1/2,-z
x+1/2,-y+1/2,z-1/2

loop_
_atom_site_label
_atom_site_type_symbol
_atom_site_fract_x
_atom_site_fract_y
_atom_site_fract_z
_atom_site_occupancy
_atom_site_U_iso_or_equiv
H8 H 0.2492 -0.3316 0.2956 1 0.0
H4 H 0.3264 -0.2043 0.5958 1 0.0
H21 H 0.3985 -0.4652 0.6805 1 0.0
Cl1 Cl 0.20968 0.1071 0.40313 1 0.0
H15 H 0.469 0.1302 0.5925 1 0.0
C6 C 0.4725 0.036 0.6307 1 0.0
H2 H 0.2726 -0.2461 0.4419 1 0.0
Pd1 Pd 0.25 0.25 0.5 1 0.0
H9 H 0.2681 -0.5372 0.3346 1 0.0
C3 C 0.3482 -0.0259 0.315 1 0.0
H17 H 0.4858 -0.4159 0.5606 1 0.0
C8 C 0.4231 -0.3469 0.6903 1 0.0
H14 H 0.4617 0.1073 0.6711 1 0.0
C5 C 0.4047 -0.4269 0.3618 1 0.0
H1 H 0.3284 -0.3585 0.4714 1 0.0
C1 C 0.3143 -0.2413 0.4436 1 0.0
H22 H 0.4083 -0.2655 0.7264 1 0.0
C7 C 0.4502 -0.3494 0.5457 1 0.0
H3 H 0.344 0.0169 0.6246 1 0.0
C2 C 0.3532 -0.0896 0.5918 1 0.0
H11 H 0.4164 -0.4554 0.3167 1 0.0
H16 H 0.5115 -0.0112 0.6374 1 0.0
H18 H 0.4559 -0.2639 0.5063 1 0.0
H13 H 0.4339 -0.3462 0.3866 1 0.0
H10 H 0.2957 -0.4781 0.2664 1 0.0
C4 C 0.2809 -0.4235 0.3074 1 0.0
Si1 Si 0.33723 -0.2785 0.35583 1 0.0
Si2 Si 0.42588 -0.1861 0.61426 1 0.0
H19 H 0.4218 -0.4545 0.5339 1 0.0
H5 H 0.356 -0.0476 0.2681 1 0.0
H20 H 0.4611 -0.3952 0.7042 1 0.0
H6 H 0.3801 0.0448 0.3383 1 0.0
H12 H 0.3992 -0.5567 0.3853 1 0.0
Te1 Te 0.34145 0.03776 0.492837 1 0.0
H7 H 0.3142 0.0581 0.3173 1 0.0
